data_7106036
loop_
_publ_author_name
'Zaiwen Yang'
'Biao Wu'
'Xiaojuan Huang'
'Yanyan Liu'
'Shaoguang Li'
'Yana Xia'
'Chuandong Jia'
'Xiao-Juan Yang'

_publ_section_title
;
 Sulfate encapsulation in a metal-assisted capsule based on a
 mono-pyridylurea ligand
;
_journal_name_full Chem.Commun.
_journal_page_first 2880
_journal_paper_doi 10.1039/c0cc03043k
_journal_volume 47
_journal_year 2011
_chemical_formula_sum 'C228 H240 Cu4 N48 O40 S4'
_chemical_formula_weight 4675.08
_chemical_name_systematic
;
?
;
_space_group_IT_number 148
_symmetry_cell_setting trigonal
_symmetry_space_group_name_Hall '-R 3'
_symmetry_space_group_name_H-M 'R -3 :H'
_atom_sites_solution_hydrogens geom
_atom_sites_solution_primary direct
_atom_sites_solution_secondary difmap
_audit_creation_method SHELXL-97
_cell_angle_alpha 90.00
_cell_angle_beta 90.00
_cell_angle_gamma 120.00
_cell_formula_units_Z 3
_cell_length_a 38.231(6)
_cell_length_b 38.231(6)
_cell_length_c 13.424(2)
_cell_measurement_temperature 293(2)
_cell_volume 16992(5)
_computing_cell_refinement 'Bruker SMART'
_computing_data_collection 'Bruker SMART APEX II'
_computing_data_reduction 'Bruker SAINT'
_computing_molecular_graphics SHELXTL
_computing_publication_material SHELXTL
_computing_structure_refinement 'SHELXL-97 (Sheldrick, 1997)'
_computing_structure_solution 'SHELXS-97 (Sheldrick, 1990)'
_diffrn_ambient_temperature 293(2)
_diffrn_measured_fraction_theta_full 0.999
_diffrn_measured_fraction_theta_max 0.999
_diffrn_measurement_device_type 'Bruker APEX II area detector'
_diffrn_measurement_method '\w scan'
_diffrn_radiation_monochromator graphite
_diffrn_radiation_source 'fine-focus sealed tube'
_diffrn_radiation_type MoK\a
_diffrn_radiation_wavelength 0.71073
_diffrn_reflns_av_R_equivalents 0.0453
_diffrn_reflns_av_sigmaI/netI 0.0597
_diffrn_reflns_limit_h_max 45
_diffrn_reflns_limit_h_min -46
_diffrn_reflns_limit_k_max 45
_diffrn_reflns_limit_k_min -44
_diffrn_reflns_limit_l_max 15
_diffrn_reflns_limit_l_min -16
_diffrn_reflns_number 39100
_diffrn_reflns_theta_full 25.34
_diffrn_reflns_theta_max 25.34
_diffrn_reflns_theta_min 1.64
_exptl_absorpt_coefficient_mu 0.492
_exptl_absorpt_correction_T_max 0.8995
_exptl_absorpt_correction_T_min 0.8746
_exptl_absorpt_correction_type multi-scan
_exptl_absorpt_process_details SADABS
_exptl_crystal_colour green
_exptl_crystal_density_diffrn 1.371
_exptl_crystal_density_method 'not measured'
_exptl_crystal_description block
_exptl_crystal_F_000 7332
_exptl_crystal_size_max 0.28
_exptl_crystal_size_mid 0.24
_exptl_crystal_size_min 0.22
_refine_diff_density_max 0.249
_refine_diff_density_min -0.550
_refine_diff_density_rms 0.043
_refine_ls_extinction_method none
_refine_ls_goodness_of_fit_ref 1.060
_refine_ls_hydrogen_treatment constr
_refine_ls_matrix_type full
_refine_ls_number_parameters 519
_refine_ls_number_reflns 6911
_refine_ls_number_restraints 0
_refine_ls_restrained_S_all 1.060
_refine_ls_R_factor_all 0.0959
_refine_ls_R_factor_gt 0.0568
_refine_ls_shift/su_max 0.000
_refine_ls_shift/su_mean 0.000
_refine_ls_structure_factor_coef Fsqd
_refine_ls_weighting_details 'calc w=1/[\s^2^(Fo^2^)+(0.0500P)^2^+1.9900P] where P=(Fo^2^+2Fc^2^)/3'
_refine_ls_weighting_scheme calc
_refine_ls_wR_factor_gt 0.1113
_refine_ls_wR_factor_ref 0.1189
_reflns_number_gt 4417
_reflns_number_total 6911
_reflns_threshold_expression >2sigma(I)
_cod_data_source_file C0CC03043K.TXT
_cod_data_source_block CuSO4
_cod_depositor_comments
;
The following automatic conversions were performed:

'_symmetry_cell_setting' value 'Trigonal' changed to 'trigonal'
according to the built-in table from CIF Core dictionary named
'cif_core.dic' version 2.4.1 from
2010-06-29.

'_exptl_absorpt_correction_type' value 'Multi-scan'
changed to 'multi-scan' according to the built-in table from CIF Core
dictionary named 'cif_core.dic' version 2.4.1 from 2010-06-29.

Automatic conversion script
Id: cif_fix_values 1646 2011-03-28 12:23:43Z adriana 
;
_cod_original_sg_symbol_H-M R-3
_cod_database_code 7106036

loop_
_symmetry_equiv_pos_as_xyz
'x, y, z'
'-y, x-y, z'
'-x+y, -x, z'
'x+2/3, y+1/3, z+1/3'
'-y+2/3, x-y+1/3, z+1/3'
'-x+y+2/3, -x+1/3, z+1/3'
'x+1/3, y+2/3, z+2/3'
'-y+1/3, x-y+2/3, z+2/3'
'-x+y+1/3, -x+2/3, z+2/3'
'-x, -y, -z'
'y, -x+y, -z'
'x-y, x, -z'
'-x+2/3, -y+1/3, -z+1/3'
'y+2/3, -x+y+1/3, -z+1/3'
'x-y+2/3, x+1/3, -z+1/3'
'-x+1/3, -y+2/3, -z+2/3'
'y+1/3, -x+y+2/3, -z+2/3'
'x-y+1/3, x+2/3, -z+2/3'

loop_
_atom_site_label
_atom_site_type_symbol
_atom_site_fract_x
_atom_site_fract_y
_atom_site_fract_z
_atom_site_U_iso_or_equiv
_atom_site_adp_type
_atom_site_occupancy
_atom_site_symmetry_multiplicity
_atom_site_calc_flag
_atom_site_refinement_flags
_atom_site_disorder_assembly
_atom_site_disorder_group
C1 C 0.05598(8) 0.01363(8) 0.8219(2) 0.0460(7) Uani 1 1 d . . .
H1 H 0.0376 0.0185 0.7877 0.055 Uiso 1 1 calc R . .
C2 C 0.08625(8) 0.01648(8) 0.7706(2) 0.0435(6) Uani 1 1 d . . .
C3 C 0.11508(8) 0.01152(8) 0.8210(2) 0.0441(6) Uani 1 1 d . . .
H3 H 0.1371 0.0133 0.7869 0.053 Uiso 1 1 calc R . .
C4 C 0.11083(8) 0.00379(7) 0.92268(19) 0.0402(6) Uani 1 1 d . . .
H4 H 0.1304 0.0009 0.9569 0.048 Uiso 1 1 calc R . .
C5 C 0.07761(8) 0.00031(8) 0.9738(2) 0.0508(7) Uani 1 1 d . . .
H5 H 0.0753 -0.0045 1.0420 0.061 Uiso 1 1 calc R . .
C6 C 0.12275(8) 0.05138(8) 0.6214(2) 0.0416(6) Uani 1 1 d . . .
C7 C 0.14562(8) 0.08521(8) 0.4538(2) 0.0428(6) Uani 1 1 d . . .
C8 C 0.17381(8) 0.12324(8) 0.4846(2) 0.0493(7) Uani 1 1 d . . .
H8 H 0.1717 0.1321 0.5477 0.059 Uiso 1 1 calc R . .
C9 C 0.20537(9) 0.14863(9) 0.4229(2) 0.0518(7) Uani 1 1 d . . .
H9 H 0.2242 0.1744 0.4445 0.062 Uiso 1 1 calc R . .
C10 C 0.20909(8) 0.13571(9) 0.3286(2) 0.0579(9) Uani 1 1 d . . .
H10 H 0.2312 0.1523 0.2890 0.069 Uiso 1 1 calc R . .
C11 C 0.17947(8) 0.09748(8) 0.2928(2) 0.0441(7) Uani 1 1 d . . .
C12 C 0.14857(9) 0.07166(8) 0.3573(2) 0.0492(7) Uani 1 1 d . . .
C13 C 0.12135(8) 0.03305(8) 0.3280(2) 0.0436(6) Uani 1 1 d . . .
H13 H 0.1013 0.0156 0.3717 0.052 Uiso 1 1 calc R . .
C14 C 0.12373(8) 0.02007(8) 0.2335(2) 0.0474(7) Uani 1 1 d . . .
H14 H 0.1049 -0.0059 0.2130 0.057 Uiso 1 1 calc R . .
C15 C 0.15456(9) 0.04599(9) 0.1687(2) 0.0570(8) Uani 1 1 d . . .
H15 H 0.1564 0.0373 0.1052 0.068 Uiso 1 1 calc R . .
C16 C 0.18166(9) 0.08387(8) 0.1989(2) 0.0473(7) Uani 1 1 d . . .
H16 H 0.2021 0.1010 0.1558 0.057 Uiso 1 1 calc R . .
C17 C 0.11354(8) 0.31988(8) 0.5114(2) 0.0427(6) Uani 1 1 d . . .
H17 H 0.1329 0.3171 0.5465 0.051 Uiso 1 1 calc R . .
C18 C 0.07959(7) 0.31562(8) 0.5599(2) 0.0391(6) Uani 1 1 d . . .
C19 C 0.05109(8) 0.32079(8) 0.5076(2) 0.0438(7) Uani 1 1 d . . .
H19 H 0.0285 0.3184 0.5401 0.053 Uiso 1 1 calc R . .
C20 C 0.05653(8) 0.32937(9) 0.4079(2) 0.0506(7) Uani 1 1 d . . .
H20 H 0.0375 0.3328 0.3729 0.061 Uiso 1 1 calc R . .
C21 C 0.08982(8) 0.33297(8) 0.3583(2) 0.0453(7) Uani 1 1 d . . .
H21 H 0.0928 0.3385 0.2904 0.054 Uiso 1 1 calc R . .
C22 C 0.04254(8) 0.28133(8) 0.7088(2) 0.0417(6) Uani 1 1 d . . .
C23 C 0.01514(8) 0.25096(8) 0.8621(2) 0.0452(7) Uani 1 1 d . . .
C24 C -0.01237(9) 0.21253(8) 0.8306(2) 0.0511(8) Uani 1 1 d . . .
H24 H -0.0094 0.2038 0.7682 0.061 Uiso 1 1 calc R . .
C25 C -0.04423(8) 0.18688(9) 0.8909(2) 0.0490(7) Uani 1 1 d . . .
H25 H -0.0629 0.1612 0.8684 0.059 Uiso 1 1 calc R . .
C26 C -0.04846(9) 0.19925(8) 0.9840(2) 0.0501(7) Uani 1 1 d . . .
H26 H -0.0697 0.1816 1.0246 0.060 Uiso 1 1 calc R . .
C27 C -0.02024(8) 0.23951(8) 1.0195(2) 0.0453(7) Uani 1 1 d . . .
C28 C 0.01237(8) 0.26532(8) 0.9591(2) 0.0429(6) Uani 1 1 d . . .
C29 C 0.04048(9) 0.30307(9) 0.9923(2) 0.0496(7) Uani 1 1 d . . .
H29 H 0.0624 0.3198 0.9523 0.060 Uiso 1 1 calc R . .
C30 C 0.03630(8) 0.31633(9) 1.0857(2) 0.0483(7) Uani 1 1 d . . .
H30 H 0.0549 0.3422 1.1073 0.058 Uiso 1 1 calc R . .
C31 C 0.00379(9) 0.29045(9) 1.1473(2) 0.0567(8) Uani 1 1 d . . .
H31 H 0.0012 0.2988 1.2105 0.068 Uiso 1 1 calc R . .
C32 C -0.02462(8) 0.25194(8) 1.1126(2) 0.0425(7) Uani 1 1 d . . .
H32 H -0.0464 0.2348 1.1524 0.051 Uiso 1 1 calc R . .
C33 C 0.15683(8) 0.38985(8) 0.1323(2) 0.0465(7) Uani 1 1 d . . .
H33 H 0.1514 0.3746 0.0744 0.056 Uiso 1 1 calc R . .
C34 C 0.16521(8) 0.45404(8) 0.2127(2) 0.0496(7) Uani 1 1 d . . .
H34A H 0.1410 0.4453 0.2508 0.074 Uiso 1 1 calc R . .
H34B H 0.1752 0.4813 0.1907 0.074 Uiso 1 1 calc R . .
H34C H 0.1852 0.4528 0.2534 0.074 Uiso 1 1 calc R . .
C35 C 0.14635(9) 0.43815(9) 0.0242(2) 0.0534(8) Uani 1 1 d . . .
H35A H 0.1620 0.4348 -0.0269 0.080 Uiso 1 1 calc R . .
H35B H 0.1528 0.4658 0.0261 0.080 Uiso 1 1 calc R . .
H35C H 0.1181 0.4211 0.0103 0.080 Uiso 1 1 calc R . .
C36 C 0.22576(8) 0.40622(8) 0.5455(2) 0.0472(7) Uani 1 1 d . . .
H36 H 0.2173 0.3958 0.6091 0.057 Uiso 1 1 calc R . .
C37 C 0.27906(9) 0.46400(9) 0.4382(2) 0.0551(8) Uani 1 1 d . . .
H37B H 0.3072 0.4735 0.4494 0.083 Uiso 1 1 calc R . .
H37C H 0.2757 0.4859 0.4152 0.083 Uiso 1 1 calc R . .
H37A H 0.2689 0.4430 0.3890 0.083 Uiso 1 1 calc R . .
C38 C 0.26630(9) 0.47642(9) 0.6208(2) 0.0505(7) Uani 1 1 d . . .
H38C H 0.2877 0.5027 0.6017 0.076 Uiso 1 1 calc R . .
H38A H 0.2749 0.4668 0.6765 0.076 Uiso 1 1 calc R . .
H38B H 0.2429 0.4781 0.6390 0.076 Uiso 1 1 calc R . .
Cu1 Cu 0.0000 0.0000 1.0000 0.03472(18) Uani 1 6 d S . .
Cu2 Cu 0.1667 0.3333 0.3333 0.05241(16) Uani 1 2 d S . .
N1 N 0.04814(6) 0.00398(6) 0.92394(17) 0.0433(5) Uani 1 1 d . . .
N2 N 0.08811(6) 0.02526(6) 0.67247(16) 0.0382(5) Uani 1 1 d . . .
H2A H 0.0659 0.0136 0.6393 0.046 Uiso 1 1 calc R . .
N3 N 0.11740(6) 0.05674(6) 0.52596(16) 0.0434(5) Uani 1 1 d . . .
H3A H 0.0935 0.0409 0.5034 0.052 Uiso 1 1 calc R . .
N4 N 0.11849(7) 0.32851(7) 0.40837(17) 0.0445(6) Uani 1 1 d . . .
N5 N 0.07789(6) 0.30683(6) 0.66366(16) 0.0383(5) Uani 1 1 d . . .
H5A H 0.0998 0.3180 0.6981 0.046 Uiso 1 1 calc R . .
N6 N 0.04885(7) 0.27588(7) 0.80619(17) 0.0463(6) Uani 1 1 d . . .
H6A H 0.0728 0.2873 0.8310 0.056 Uiso 1 1 d R . .
N7 N 0.15608(7) 0.42675(7) 0.12323(16) 0.0435(5) Uani 1 1 d . . .
N8 N 0.25605(7) 0.44762(7) 0.53449(17) 0.0448(6) Uani 1 1 d . . .
O1 O 0.15681(5) 0.06742(5) 0.66479(14) 0.0472(5) Uani 1 1 d . . .
O2 O 0.01134(5) 0.26671(5) 0.66867(14) 0.0451(5) Uani 1 1 d . . .
O3 O 0.16412(6) 0.37514(6) 0.21042(14) 0.0501(5) Uani 1 1 d . . .
O4 O 0.21053(6) 0.38395(6) 0.47275(14) 0.0474(5) Uani 1 1 d . . .
S1 S 0.0000 0.0000 0.5000 0.0362(4) Uani 1 6 d S . .
O5 O 0.0000 0.0000 0.6021(5) 0.0504(17) Uani 0.50 3 d SP . .
O6 O 0.02651(12) 0.03601(11) 0.5423(3) 0.0527(10) Uani 0.50 1 d P . .
S2 S 0.1667 0.3333 0.8333 0.0490(3) Uani 1 2 d S . .
O7 O 0.17658(11) 0.34037(12) 0.9315(3) 0.0525(10) Uani 0.50 1 d P . .
O8 O 0.19778(11) 0.37195(12) 0.8448(3) 0.0502(10) Uani 0.50 1 d P . .
O9 O 0.15247(11) 0.35584(11) 0.7912(3) 0.0570(11) Uani 0.50 1 d P . .
O10 O 0.13111(11) 0.32481(12) 0.8761(3) 0.0489(9) Uani 0.50 1 d P . .

loop_
_atom_site_aniso_label
_atom_site_aniso_U_11
_atom_site_aniso_U_22
_atom_site_aniso_U_33
_atom_site_aniso_U_23
_atom_site_aniso_U_13
_atom_site_aniso_U_12
C1 0.0415(15) 0.0550(16) 0.0296(15) -0.0088(12) -0.0115(12) 0.0153(13)
C2 0.0473(16) 0.0420(15) 0.0282(15) -0.0102(11) -0.0039(12) 0.0125(12)
C3 0.0398(14) 0.0410(15) 0.0443(17) 0.0126(12) 0.0158(12) 0.0147(12)
C4 0.0381(14) 0.0413(14) 0.0355(15) -0.0150(12) -0.0153(12) 0.0157(12)
C5 0.0450(16) 0.0546(17) 0.0464(17) 0.0229(14) 0.0153(13) 0.0202(14)
C6 0.0419(15) 0.0428(14) 0.0330(15) -0.0029(12) 0.0009(12) 0.0157(12)
C7 0.0366(14) 0.0452(15) 0.0393(16) 0.0032(12) 0.0128(12) 0.0150(12)
C8 0.0463(16) 0.0430(15) 0.0461(17) -0.0076(13) 0.0178(13) 0.0131(13)
C9 0.0482(17) 0.0416(15) 0.054(2) -0.0033(14) 0.0110(14) 0.0140(13)
C10 0.0416(15) 0.0461(16) 0.0397(17) -0.0010(13) 0.0145(13) -0.0127(13)
C11 0.0425(15) 0.0415(15) 0.0376(16) -0.0008(12) 0.0113(12) 0.0129(12)
C12 0.0508(16) 0.0422(15) 0.0338(16) 0.0072(12) 0.0076(13) 0.0076(13)
C13 0.0381(14) 0.0461(15) 0.0361(15) 0.0169(12) 0.0141(12) 0.0132(12)
C14 0.0408(15) 0.0434(16) 0.0463(18) -0.0068(13) 0.0013(13) 0.0122(12)
C15 0.0563(18) 0.0532(18) 0.0489(19) -0.0104(14) 0.0216(15) 0.0178(15)
C16 0.0533(17) 0.0436(15) 0.0368(16) 0.0067(12) 0.0084(13) 0.0180(13)
C17 0.0388(14) 0.0516(16) 0.0313(15) 0.0120(12) 0.0195(11) 0.0178(12)
C18 0.0276(12) 0.0460(15) 0.0434(16) 0.0125(12) 0.0086(11) 0.0182(12)
C19 0.0460(15) 0.0412(14) 0.0404(17) 0.0195(12) -0.0035(12) 0.0189(12)
C20 0.0420(15) 0.0594(18) 0.0372(17) 0.0156(13) 0.0123(13) 0.0155(14)
C21 0.0439(15) 0.0473(15) 0.0399(16) 0.0188(13) 0.0075(12) 0.0192(13)
C22 0.0364(15) 0.0442(15) 0.0351(15) -0.0038(12) 0.0069(12) 0.0131(12)
C23 0.0448(15) 0.0425(15) 0.0415(17) 0.0093(12) 0.0071(12) 0.0166(13)
C24 0.0484(16) 0.0495(17) 0.0489(19) -0.0077(13) 0.0159(14) 0.0196(14)
C25 0.0414(15) 0.0459(15) 0.0440(18) 0.0112(13) -0.0127(13) 0.0100(12)
C26 0.0553(17) 0.0438(16) 0.0394(18) 0.0167(13) -0.0016(13) 0.0159(14)
C27 0.0447(16) 0.0470(16) 0.0407(17) 0.0135(13) 0.0145(13) 0.0204(13)
C28 0.0389(14) 0.0397(14) 0.0447(17) 0.0131(12) 0.0121(12) 0.0156(12)
C29 0.0491(16) 0.0524(17) 0.0413(17) 0.0075(13) 0.0132(13) 0.0208(14)
C30 0.0402(15) 0.0463(16) 0.056(2) -0.0020(13) 0.0107(14) 0.0198(13)
C31 0.0542(18) 0.0561(18) 0.055(2) -0.0079(15) 0.0216(15) 0.0236(15)
C32 0.0369(14) 0.0444(15) 0.0436(17) 0.0190(12) 0.0089(12) 0.0182(12)
C33 0.0472(16) 0.0467(16) 0.0485(18) 0.0043(13) 0.0047(13) 0.0257(13)
C34 0.0490(16) 0.0376(15) 0.0468(18) -0.0035(13) 0.0099(13) 0.0102(13)
C35 0.0449(16) 0.0533(17) 0.0522(19) 0.0090(14) -0.0134(14) 0.0171(14)
C36 0.0450(16) 0.0445(16) 0.0410(17) -0.0094(13) -0.0060(13) 0.0140(13)
C37 0.0494(17) 0.0491(17) 0.062(2) -0.0038(15) 0.0063(15) 0.0211(14)
C38 0.0564(17) 0.0498(16) 0.0433(18) -0.0179(13) -0.0205(14) 0.0250(14)
Cu1 0.0375(3) 0.0375(3) 0.0292(4) 0.000 0.000 0.01875(13)
Cu2 0.0437(3) 0.0525(3) 0.0428(3) 0.0085(2) 0.0146(2) 0.0103(2)
N1 0.0395(12) 0.0423(12) 0.0383(13) 0.0073(10) 0.0084(10) 0.0132(10)
N2 0.0345(11) 0.0374(12) 0.0349(13) -0.0082(9) 0.0043(9) 0.0121(9)
N3 0.0353(11) 0.0441(13) 0.0361(13) 0.0013(10) 0.0046(10) 0.0088(10)
N4 0.0373(12) 0.0535(13) 0.0301(13) 0.0105(10) 0.0022(9) 0.0132(10)
N5 0.0324(11) 0.0452(12) 0.0320(12) 0.0014(10) 0.0053(9) 0.0154(10)
N6 0.0408(12) 0.0496(13) 0.0421(15) 0.0176(11) 0.0048(10) 0.0177(11)
N7 0.0528(13) 0.0463(13) 0.0297(13) 0.0062(10) 0.0081(10) 0.0236(11)
N8 0.0417(12) 0.0494(13) 0.0405(14) -0.0087(11) -0.0149(10) 0.0207(11)
O1 0.0345(10) 0.0448(11) 0.0468(12) 0.0103(9) 0.0017(8) 0.0082(8)
O2 0.0376(10) 0.0423(10) 0.0433(12) 0.0228(8) -0.0009(8) 0.0110(8)
O3 0.0447(11) 0.0504(11) 0.0369(12) 0.0079(9) 0.0113(9) 0.0100(9)
O4 0.0494(11) 0.0498(11) 0.0334(11) -0.0127(9) 0.0033(8) 0.0177(9)
S1 0.0343(5) 0.0343(5) 0.0402(10) 0.000 0.000 0.0171(3)
O5 0.055(3) 0.055(3) 0.040(4) 0.000 0.000 0.0277(13)
O6 0.051(2) 0.039(2) 0.039(2) -0.0085(17) -0.0065(18) 0.0002(17)
S2 0.0428(6) 0.0443(6) 0.0503(7) 0.0133(5) 0.0073(5) 0.0146(5)
O7 0.037(2) 0.056(2) 0.053(3) 0.004(2) -0.0084(18) 0.0144(18)
O8 0.040(2) 0.051(2) 0.050(3) -0.0017(19) -0.0079(18) 0.0156(19)
O9 0.040(2) 0.046(2) 0.069(3) 0.004(2) -0.016(2) 0.0103(18)
O10 0.040(2) 0.061(2) 0.040(2) -0.0100(19) -0.0106(17) 0.0207(19)

loop_
_atom_type_symbol
_atom_type_description
_atom_type_scat_dispersion_real
_atom_type_scat_dispersion_imag
_atom_type_scat_source
C C 0.0033 0.0016 'International Tables Vol C Tables 4.2.6.8 and 6.1.1.4'
H H 0.0000 0.0000 'International Tables Vol C Tables 4.2.6.8 and 6.1.1.4'
N N 0.0061 0.0033 'International Tables Vol C Tables 4.2.6.8 and 6.1.1.4'
O O 0.0106 0.0060 'International Tables Vol C Tables 4.2.6.8 and 6.1.1.4'
S S 0.1246 0.1234 'International Tables Vol C Tables 4.2.6.8 and 6.1.1.4'
Cu Cu 0.3201 1.2651 'International Tables Vol C Tables 4.2.6.8 and 6.1.1.4'

loop_
_geom_angle_atom_site_label_1
_geom_angle_atom_site_label_2
_geom_angle_atom_site_label_3
_geom_angle
_geom_angle_site_symmetry_1
_geom_angle_site_symmetry_3
_geom_angle_publ_flag
C2 C1 N1 126.7(3) . . ?
C2 C1 H1 116.6 . . ?
N1 C1 H1 116.6 . . ?
C1 C2 N2 118.0(3) . . ?
C1 C2 C3 117.7(3) . . ?
N2 C2 C3 124.3(3) . . ?
C2 C3 C4 119.5(2) . . ?
C2 C3 H3 120.2 . . ?
C4 C3 H3 120.2 . . ?
C3 C4 C5 120.6(3) . . ?
C3 C4 H4 119.7 . . ?
C5 C4 H4 119.7 . . ?
N1 C5 C4 120.4(3) . . ?
N1 C5 H5 119.8 . . ?
C4 C5 H5 119.8 . . ?
O1 C6 N3 124.6(2) . . ?
O1 C6 N2 120.2(2) . . ?
N3 C6 N2 115.2(2) . . ?
C8 C7 C12 119.9(2) . . ?
C8 C7 N3 119.3(2) . . ?
C12 C7 N3 120.0(2) . . ?
C7 C8 C9 120.7(3) . . ?
C7 C8 H8 119.6 . . ?
C9 C8 H8 119.6 . . ?
C8 C9 C10 120.2(3) . . ?
C8 C9 H9 119.9 . . ?
C10 C9 H9 119.9 . . ?
C9 C10 C11 120.4(2) . . ?
C9 C10 H10 119.8 . . ?
C11 C10 H10 119.8 . . ?
C16 C11 C12 119.2(3) . . ?
C16 C11 C10 122.1(2) . . ?
C12 C11 C10 118.5(3) . . ?
C13 C12 C11 120.0(3) . . ?
C13 C12 C7 119.9(2) . . ?
C11 C12 C7 120.0(2) . . ?
C12 C13 C14 120.0(2) . . ?
C12 C13 H13 120.0 . . ?
C14 C13 H13 120.0 . . ?
C13 C14 C15 120.0(3) . . ?
C13 C14 H14 120.0 . . ?
C15 C14 H14 120.0 . . ?
C16 C15 C14 119.6(3) . . ?
C16 C15 H15 120.2 . . ?
C14 C15 H15 120.2 . . ?
C15 C16 C11 121.2(3) . . ?
C15 C16 H16 119.4 . . ?
C11 C16 H16 119.4 . . ?
C18 C17 N4 119.7(3) . . ?
C18 C17 H17 120.2 . . ?
N4 C17 H17 120.2 . . ?
C17 C18 C19 120.0(3) . . ?
C17 C18 N5 114.6(2) . . ?
C19 C18 N5 125.4(2) . . ?
C20 C19 C18 119.4(3) . . ?
C20 C19 H19 120.3 . . ?
C18 C19 H19 120.3 . . ?
C19 C20 C21 121.1(3) . . ?
C19 C20 H20 119.4 . . ?
C21 C20 H20 119.4 . . ?
N4 C21 C20 120.5(3) . . ?
N4 C21 H21 119.8 . . ?
C20 C21 H21 119.8 . . ?
O2 C22 N5 123.5(3) . . ?
O2 C22 N6 125.9(2) . . ?
N5 C22 N6 110.5(2) . . ?
C24 C23 N6 121.3(3) . . ?
C24 C23 C28 121.5(2) . . ?
N6 C23 C28 116.8(2) . . ?
C23 C24 C25 120.6(3) . . ?
C23 C24 H24 119.7 . . ?
C25 C24 H24 119.7 . . ?
C26 C25 C24 120.2(3) . . ?
C26 C25 H25 119.9 . . ?
C24 C25 H25 119.9 . . ?
C25 C26 C27 120.8(3) . . ?
C25 C26 H26 119.6 . . ?
C27 C26 H26 119.6 . . ?
C32 C27 C28 120.1(3) . . ?
C32 C27 C26 120.7(2) . . ?
C28 C27 C26 119.1(3) . . ?
C29 C28 C27 120.5(3) . . ?
C29 C28 C23 121.8(2) . . ?
C27 C28 C23 117.7(3) . . ?
C28 C29 C30 120.2(3) . . ?
C28 C29 H29 119.9 . . ?
C30 C29 H29 119.9 . . ?
C29 C30 C31 119.7(3) . . ?
C29 C30 H30 120.1 . . ?
C31 C30 H30 120.1 . . ?
C32 C31 C30 119.4(3) . . ?
C32 C31 H31 120.3 . . ?
C30 C31 H31 120.3 . . ?
C27 C32 C31 120.0(2) . . ?
C27 C32 H32 120.0 . . ?
C31 C32 H32 120.0 . . ?
O3 C33 N7 128.1(3) . . ?
O3 C33 H33 116.0 . . ?
N7 C33 H33 116.0 . . ?
N7 C34 H34A 109.5 . . ?
N7 C34 H34B 109.5 . . ?
H34A C34 H34B 109.5 . . ?
N7 C34 H34C 109.5 . . ?
H34A C34 H34C 109.5 . . ?
H34B C34 H34C 109.5 . . ?
N7 C35 H35A 109.5 . . ?
N7 C35 H35B 109.5 . . ?
H35A C35 H35B 109.5 . . ?
N7 C35 H35C 109.5 . . ?
H35A C35 H35C 109.5 . . ?
H35B C35 H35C 109.5 . . ?
O4 C36 N8 121.7(3) . . ?
O4 C36 H36 119.2 . . ?
N8 C36 H36 119.2 . . ?
N8 C37 H37B 109.5 . . ?
N8 C37 H37C 109.5 . . ?
H37B C37 H37C 109.5 . . ?
N8 C37 H37A 109.5 . . ?
H37B C37 H37A 109.5 . . ?
H37C C37 H37A 109.5 . . ?
N8 C38 H38C 109.5 . . ?
N8 C38 H38A 109.5 . . ?
H38C C38 H38A 109.5 . . ?
N8 C38 H38B 109.5 . . ?
H38C C38 H38B 109.5 . . ?
H38A C38 H38B 109.5 . . ?
N1 Cu1 N1 82.80(9) 10_557 3 ?
N1 Cu1 N1 97.20(9) 10_557 12_557 ?
N1 Cu1 N1 180.00(12) 3 12_557 ?
N1 Cu1 N1 180.00(7) 10_557 . ?
N1 Cu1 N1 97.20(9) 3 . ?
N1 Cu1 N1 82.80(9) 12_557 . ?
N1 Cu1 N1 82.80(9) 10_557 2 ?
N1 Cu1 N1 97.20(9) 3 2 ?
N1 Cu1 N1 82.80(9) 12_557 2 ?
N1 Cu1 N1 97.20(9) . 2 ?
N1 Cu1 N1 97.20(9) 10_557 11_557 ?
N1 Cu1 N1 82.80(9) 3 11_557 ?
N1 Cu1 N1 97.20(9) 12_557 11_557 ?
N1 Cu1 N1 82.80(9) . 11_557 ?
N1 Cu1 N1 180.00(8) 2 11_557 ?
N4 Cu2 N4 180.0 . 16 ?
N4 Cu2 O3 93.82(8) . . ?
N4 Cu2 O3 86.18(8) 16 . ?
N4 Cu2 O3 86.18(8) . 16 ?
N4 Cu2 O3 93.81(8) 16 16 ?
O3 Cu2 O3 180.0 . 16 ?
C5 N1 C1 114.9(2) . . ?
C5 N1 Cu1 120.16(19) . . ?
C1 N1 Cu1 124.77(19) . . ?
C2 N2 C6 125.2(2) . . ?
C2 N2 H2A 117.4 . . ?
C6 N2 H2A 117.4 . . ?
C6 N3 C7 130.1(2) . . ?
C6 N3 H3A 115.0 . . ?
C7 N3 H3A 115.0 . . ?
C21 N4 C17 119.2(2) . . ?
C21 N4 Cu2 119.58(18) . . ?
C17 N4 Cu2 121.19(18) . . ?
C22 N5 C18 121.3(2) . . ?
C22 N5 H5A 119.4 . . ?
C18 N5 H5A 119.4 . . ?
C22 N6 C23 116.8(2) . . ?
C22 N6 H6A 121.2 . . ?
C23 N6 H6A 122.0 . . ?
C33 N7 C35 119.4(2) . . ?
C33 N7 C34 120.1(2) . . ?
C35 N7 C34 120.5(2) . . ?
C36 N8 C38 120.1(2) . . ?
C36 N8 C37 122.0(2) . . ?
C38 N8 C37 118.0(2) . . ?
C33 O3 Cu2 165.88(19) . . ?
O6 S1 O6 103.79(19) 2 . ?
O6 S1 O6 76.2(2) 2 12_556 ?
O6 S1 O6 76.2(2) . 12_556 ?
O6 S1 O6 76.2(2) 2 10_556 ?
O6 S1 O6 180.0(5) . 10_556 ?
O6 S1 O6 103.8(2) 12_556 10_556 ?
O6 S1 O6 180.0(4) 2 11_556 ?
O6 S1 O6 76.2(2) . 11_556 ?
O6 S1 O6 103.8(2) 12_556 11_556 ?
O6 S1 O6 103.79(19) 10_556 11_556 ?
O6 S1 O6 103.8(2) 2 3 ?
O6 S1 O6 103.8(2) . 3 ?
O6 S1 O6 180.0(4) 12_556 3 ?
O6 S1 O6 76.2(2) 10_556 3 ?
O6 S1 O6 76.2(2) 11_556 3 ?
O6 S1 O5 65.32(17) 2 . ?
O6 S1 O5 65.32(17) . . ?
O6 S1 O5 114.68(17) 12_556 . ?
O6 S1 O5 114.68(17) 10_556 . ?
O6 S1 O5 114.68(17) 11_556 . ?
O6 S1 O5 65.32(17) 3 . ?
O6 S1 O5 114.68(17) 2 10_556 ?
O6 S1 O5 114.68(17) . 10_556 ?
O6 S1 O5 65.32(17) 12_556 10_556 ?
O6 S1 O5 65.32(17) 10_556 10_556 ?
O6 S1 O5 65.32(17) 11_556 10_556 ?
O6 S1 O5 114.68(17) 3 10_556 ?
O5 S1 O5 180.000(1) . 10_556 ?
S1 O5 O6 57.0(3) . 2 ?
S1 O5 O6 57.0(3) . 3 ?
O6 O5 O6 93.2(4) 2 3 ?
S1 O5 O6 57.0(3) . . ?
O6 O5 O6 93.2(4) 2 . ?
O6 O5 O6 93.2(4) 3 . ?
S1 O6 O5 57.7(3) . . ?
S1 O6 O6 51.90(10) . 12_556 ?
O5 O6 O6 93.4(2) . 12_556 ?
S1 O6 O6 51.90(10) . 11_556 ?
O5 O6 O6 93.4(2) . 11_556 ?
O6 O6 O6 79.2(3) 12_556 11_556 ?
O9 S2 O9 180.0(2) . 16_556 ?
O9 S2 O10 69.9(2) . . ?
O9 S2 O10 110.1(2) 16_556 . ?
O9 S2 O10 110.1(2) . 16_556 ?
O9 S2 O10 69.9(2) 16_556 16_556 ?
O10 S2 O10 179.995(2) . 16_556 ?
O9 S2 O7 63.9(2) . 16_556 ?
O9 S2 O7 116.1(2) 16_556 16_556 ?
O10 S2 O7 102.5(2) . 16_556 ?
O10 S2 O7 77.5(2) 16_556 16_556 ?
O9 S2 O7 116.1(2) . . ?
O9 S2 O7 63.9(2) 16_556 . ?
O10 S2 O7 77.5(2) . . ?
O10 S2 O7 102.5(2) 16_556 . ?
O7 S2 O7 180.000(2) 16_556 . ?
O9 S2 O8 103.4(2) . 16_556 ?
O9 S2 O8 76.6(2) 16_556 16_556 ?
O10 S2 O8 64.0(2) . 16_556 ?
O10 S2 O8 116.0(2) 16_556 16_556 ?
O7 S2 O8 70.8(2) 16_556 16_556 ?
O7 S2 O8 109.2(2) . 16_556 ?
O9 S2 O8 76.6(2) . . ?
O9 S2 O8 103.4(2) 16_556 . ?
O10 S2 O8 116.0(2) . . ?
O10 S2 O8 64.0(2) 16_556 . ?
O7 S2 O8 109.2(2) 16_556 . ?
O7 S2 O8 70.8(2) . . ?
O8 S2 O8 180.0(3) 16_556 . ?
S2 O7 O9 57.7(2) . 16_556 ?
S2 O7 O8 54.7(2) . . ?
O9 O7 O8 89.9(3) 16_556 . ?
S2 O7 O10 51.13(18) . . ?
O9 O7 O10 89.7(3) 16_556 . ?
O8 O7 O10 89.4(3) . . ?
S2 O8 O10 57.8(2) . 16_556 ?
S2 O8 O7 54.5(2) . . ?
O10 O8 O7 89.0(3) 16_556 . ?
S2 O8 O9 51.30(18) . . ?
O10 O8 O9 90.2(3) 16_556 . ?
O7 O8 O9 89.7(3) . . ?
S2 O9 O7 58.4(2) . 16_556 ?
S2 O9 O10 55.3(2) . . ?
O7 O9 O10 90.4(3) 16_556 . ?
S2 O9 O8 52.10(19) . . ?
O7 O9 O8 90.6(3) 16_556 . ?
O10 O9 O8 91.0(3) . . ?
S2 O10 O8 58.3(2) . 16_556 ?
S2 O10 O9 54.8(2) . . ?
O8 O10 O9 90.7(3) 16_556 . ?
S2 O10 O7 51.32(19) . . ?
O8 O10 O7 89.6(3) 16_556 . ?
O9 O10 O7 89.9(3) . . ?

loop_
_geom_bond_atom_site_label_1
_geom_bond_atom_site_label_2
_geom_bond_distance
_geom_bond_site_symmetry_2
_geom_bond_publ_flag
C1 C2 1.304(4) . ?
C1 N1 1.411(4) . ?
C1 H1 0.9300 . ?
C2 N2 1.352(3) . ?
C2 C3 1.384(4) . ?
C3 C4 1.389(4) . ?
C3 H3 0.9300 . ?
C4 C5 1.390(4) . ?
C4 H4 0.9300 . ?
C5 N1 1.376(4) . ?
C5 H5 0.9300 . ?
C6 O1 1.270(3) . ?
C6 N3 1.329(3) . ?
C6 N2 1.378(3) . ?
C7 C8 1.371(4) . ?
C7 C12 1.420(4) . ?
C7 N3 1.454(3) . ?
C8 C9 1.383(4) . ?
C8 H8 0.9300 . ?
C9 C10 1.391(4) . ?
C9 H9 0.9300 . ?
C10 C11 1.412(4) . ?
C10 H10 0.9300 . ?
C11 C16 1.382(4) . ?
C11 C12 1.398(4) . ?
C12 C13 1.371(4) . ?
C13 C14 1.381(4) . ?
C13 H13 0.9300 . ?
C14 C15 1.400(4) . ?
C14 H14 0.9300 . ?
C15 C16 1.355(4) . ?
C15 H15 0.9300 . ?
C16 H16 0.9300 . ?
C17 C18 1.387(3) . ?
C17 N4 1.412(3) . ?
C17 H17 0.9300 . ?
C18 C19 1.391(4) . ?
C18 N5 1.427(3) . ?
C19 C20 1.369(4) . ?
C19 H19 0.9300 . ?
C20 C21 1.381(4) . ?
C20 H20 0.9300 . ?
C21 N4 1.367(3) . ?
C21 H21 0.9300 . ?
C22 O2 1.166(3) . ?
C22 N5 1.352(3) . ?
C22 N6 1.364(3) . ?
C23 C24 1.378(4) . ?
C23 N6 1.380(3) . ?
C23 C28 1.437(4) . ?
C24 C25 1.380(4) . ?
C24 H24 0.9300 . ?
C25 C26 1.374(4) . ?
C25 H25 0.9300 . ?
C26 C27 1.449(4) . ?
C26 H26 0.9300 . ?
C27 C32 1.376(4) . ?
C27 C28 1.398(4) . ?
C28 C29 1.373(4) . ?
C29 C30 1.391(4) . ?
C29 H29 0.9300 . ?
C30 C31 1.406(4) . ?
C30 H30 0.9300 . ?
C31 C32 1.402(4) . ?
C31 H31 0.9300 . ?
C32 H32 0.9300 . ?
C33 O3 1.285(3) . ?
C33 N7 1.430(3) . ?
C33 H33 0.9300 . ?
C34 N7 1.513(3) . ?
C34 H34A 0.9600 . ?
C34 H34B 0.9600 . ?
C34 H34C 0.9600 . ?
C35 N7 1.502(3) . ?
C35 H35A 0.9600 . ?
C35 H35B 0.9600 . ?
C35 H35C 0.9600 . ?
C36 O4 1.234(3) . ?
C36 N8 1.426(4) . ?
C36 H36 0.9300 . ?
C37 N8 1.511(4) . ?
C37 H37B 0.9600 . ?
C37 H37C 0.9600 . ?
C37 H37A 0.9600 . ?
C38 N8 1.509(3) . ?
C38 H38C 0.9600 . ?
C38 H38A 0.9600 . ?
C38 H38B 0.9600 . ?
Cu1 N1 2.043(2) 10_557 ?
Cu1 N1 2.043(2) 3 ?
Cu1 N1 2.043(2) 12_557 ?
Cu1 N1 2.043(2) . ?
Cu1 N1 2.043(2) 2 ?
Cu1 N1 2.043(2) 11_557 ?
Cu2 N4 2.025(2) . ?
Cu2 N4 2.025(2) 16 ?
Cu2 O3 2.333(2) . ?
Cu2 O3 2.333(2) 16 ?
N2 H2A 0.8600 . ?
N3 H3A 0.8600 . ?
N5 H5A 0.8600 . ?
N6 H6A 0.8596 . ?
S1 O6 1.360(3) 2 ?
S1 O6 1.360(3) . ?
S1 O6 1.360(3) 12_556 ?
S1 O6 1.360(3) 10_556 ?
S1 O6 1.360(3) 11_556 ?
S1 O6 1.360(3) 3 ?
S1 O5 1.370(7) . ?
S1 O5 1.370(7) 10_556 ?
O5 O6 1.473(5) 2 ?
O5 O6 1.473(5) 3 ?
O5 O6 1.473(5) . ?
O6 O6 1.678(6) 12_556 ?
O6 O6 1.678(6) 11_556 ?
S2 O9 1.350(4) . ?
S2 O9 1.350(4) 16_556 ?
S2 O10 1.357(4) . ?
S2 O10 1.357(4) 16_556 ?
S2 O7 1.360(4) 16_556 ?
S2 O7 1.360(4) . ?
S2 O8 1.365(4) 16_556 ?
S2 O8 1.365(4) . ?
O7 O9 1.433(6) 16_556 ?
O7 O8 1.578(6) . ?
O7 O10 1.701(5) . ?
O8 O10 1.441(5) 16_556 ?
O8 O9 1.682(5) . ?
O9 O7 1.433(6) 16_556 ?
O9 O10 1.550(6) . ?
O10 O8 1.441(5) 16_556 ?

loop_
_geom_hbond_atom_site_label_D
_geom_hbond_atom_site_label_H
_geom_hbond_atom_site_label_A
_geom_hbond_distance_DH
_geom_hbond_distance_HA
_geom_hbond_distance_DA
_geom_hbond_angle_DHA
_geom_hbond_site_symmetry_A
N2 H2A O5 0.86 2.36 3.149(3) 153.4 .
N2 H2A O6 0.86 2.45 3.120(5) 135.7 .
N2 H2A O6 0.86 2.32 3.171(5) 169.3 3
N3 H3A O6 0.86 2.53 3.162(5) 131.3 .
N3 H3A O6 0.86 2.00 2.857(4) 172.3 11_556
N5 H5A O7 0.86 2.10 2.885(4) 151.9 16_556
N5 H5A O8 0.86 2.58 3.257(4) 136.8 16_556
N5 H5A O9 0.86 2.19 3.038(4) 168.5 .
N6 H6A O8 0.86 2.28 3.027(4) 146.2 16_556
N6 H6A O10 0.86 2.05 2.896(4) 168.4 .
C34 H34C O1 0.96 2.45 3.120(3) 126.7 9_554
C37 H37C O1 0.96 2.17 3.047(4) 152.1 9_554
C3 H3 O1 0.93 2.44 2.846(3) 106.1 .

loop_
_geom_torsion_atom_site_label_1
_geom_torsion_atom_site_label_2
_geom_torsion_atom_site_label_3
_geom_torsion_atom_site_label_4
_geom_torsion
_geom_torsion_site_symmetry_1
_geom_torsion_site_symmetry_2
_geom_torsion_site_symmetry_3
_geom_torsion_site_symmetry_4
_geom_torsion_publ_flag
N1 C1 C2 N2 178.6(2) . . . . ?
N1 C1 C2 C3 -3.3(4) . . . . ?
C1 C2 C3 C4 0.0(4) . . . . ?
N2 C2 C3 C4 177.9(2) . . . . ?
C2 C3 C4 C5 1.1(4) . . . . ?
C3 C4 C5 N1 0.8(4) . . . . ?
C12 C7 C8 C9 -0.4(5) . . . . ?
N3 C7 C8 C9 168.7(3) . . . . ?
C7 C8 C9 C10 -0.5(5) . . . . ?
C8 C9 C10 C11 3.7(5) . . . . ?
C9 C10 C11 C16 178.7(3) . . . . ?
C9 C10 C11 C12 -5.8(5) . . . . ?
C16 C11 C12 C13 1.3(5) . . . . ?
C10 C11 C12 C13 -174.3(3) . . . . ?
C16 C11 C12 C7 -179.5(3) . . . . ?
C10 C11 C12 C7 4.9(5) . . . . ?
C8 C7 C12 C13 177.3(3) . . . . ?
N3 C7 C12 C13 8.3(4) . . . . ?
C8 C7 C12 C11 -1.9(5) . . . . ?
N3 C7 C12 C11 -170.9(3) . . . . ?
C11 C12 C13 C14 -2.0(5) . . . . ?
C7 C12 C13 C14 178.8(3) . . . . ?
C12 C13 C14 C15 1.7(5) . . . . ?
C13 C14 C15 C16 -0.6(5) . . . . ?
C14 C15 C16 C11 0.0(5) . . . . ?
C12 C11 C16 C15 -0.3(5) . . . . ?
C10 C11 C16 C15 175.1(3) . . . . ?
N4 C17 C18 C19 -1.5(4) . . . . ?
N4 C17 C18 N5 179.8(2) . . . . ?
C17 C18 C19 C20 1.1(4) . . . . ?
N5 C18 C19 C20 179.7(3) . . . . ?
C18 C19 C20 C21 0.0(4) . . . . ?
C19 C20 C21 N4 -0.8(4) . . . . ?
N6 C23 C24 C25 175.0(3) . . . . ?
C28 C23 C24 C25 1.7(5) . . . . ?
C23 C24 C25 C26 -1.1(5) . . . . ?
C24 C25 C26 C27 1.4(4) . . . . ?
C25 C26 C27 C32 179.7(3) . . . . ?
C25 C26 C27 C28 -2.3(4) . . . . ?
C32 C27 C28 C29 0.6(4) . . . . ?
C26 C27 C28 C29 -177.4(3) . . . . ?
C32 C27 C28 C23 -179.2(3) . . . . ?
C26 C27 C28 C23 2.7(4) . . . . ?
C24 C23 C28 C29 177.7(3) . . . . ?
N6 C23 C28 C29 4.1(4) . . . . ?
C24 C23 C28 C27 -2.5(4) . . . . ?
N6 C23 C28 C27 -176.1(3) . . . . ?
C27 C28 C29 C30 -1.4(5) . . . . ?
C23 C28 C29 C30 178.4(3) . . . . ?
C28 C29 C30 C31 1.9(5) . . . . ?
C29 C30 C31 C32 -1.7(4) . . . . ?
C28 C27 C32 C31 -0.4(4) . . . . ?
C26 C27 C32 C31 177.6(3) . . . . ?
C30 C31 C32 C27 0.9(4) . . . . ?
C4 C5 N1 C1 -3.5(4) . . . . ?
C4 C5 N1 Cu1 -178.72(19) . . . . ?
C2 C1 N1 C5 5.1(4) . . . . ?
C2 C1 N1 Cu1 -180.0(2) . . . . ?
N1 Cu1 N1 C5 -11.9(4) 10_557 . . . ?
N1 Cu1 N1 C5 -120.7(2) 3 . . . ?
N1 Cu1 N1 C5 59.3(2) 12_557 . . . ?
N1 Cu1 N1 C5 141.1(2) 2 . . . ?
N1 Cu1 N1 C5 -38.9(2) 11_557 . . . ?
N1 Cu1 N1 C1 173.4(3) 10_557 . . . ?
N1 Cu1 N1 C1 64.62(17) 3 . . . ?
N1 Cu1 N1 C1 -115.38(17) 12_557 . . . ?
N1 Cu1 N1 C1 -33.6(2) 2 . . . ?
N1 Cu1 N1 C1 146.4(2) 11_557 . . . ?
C1 C2 N2 C6 139.0(3) . . . . ?
C3 C2 N2 C6 -38.9(4) . . . . ?
O1 C6 N2 C2 4.6(4) . . . . ?
N3 C6 N2 C2 -177.5(2) . . . . ?
O1 C6 N3 C7 -10.6(5) . . . . ?
N2 C6 N3 C7 171.6(2) . . . . ?
C8 C7 N3 C6 -35.8(4) . . . . ?
C12 C7 N3 C6 133.3(3) . . . . ?
C20 C21 N4 C17 0.5(4) . . . . ?
C20 C21 N4 Cu2 179.3(2) . . . . ?
C18 C17 N4 C21 0.7(4) . . . . ?
C18 C17 N4 Cu2 -178.13(19) . . . . ?
N4 Cu2 N4 C21 -123.7(17) 16 . . . ?
O3 Cu2 N4 C21 26.5(2) . . . . ?
O3 Cu2 N4 C21 -153.5(2) 16 . . . ?
N4 Cu2 N4 C17 55.1(17) 16 . . . ?
O3 Cu2 N4 C17 -154.7(2) . . . . ?
O3 Cu2 N4 C17 25.3(2) 16 . . . ?
O2 C22 N5 C18 -4.2(4) . . . . ?
N6 C22 N5 C18 176.4(2) . . . . ?
C17 C18 N5 C22 -142.8(3) . . . . ?
C19 C18 N5 C22 38.6(4) . . . . ?
O2 C22 N6 C23 -0.4(4) . . . . ?
N5 C22 N6 C23 178.9(2) . . . . ?
C24 C23 N6 C22 52.4(4) . . . . ?
C28 C23 N6 C22 -134.0(3) . . . . ?
O3 C33 N7 C35 -179.3(3) . . . . ?
O3 C33 N7 C34 0.9(4) . . . . ?
O4 C36 N8 C38 164.3(3) . . . . ?
O4 C36 N8 C37 -16.3(4) . . . . ?
N7 C33 O3 Cu2 149.8(6) . . . . ?
N4 Cu2 O3 C33 -88.8(7) . . . . ?
N4 Cu2 O3 C33 91.2(7) 16 . . . ?
O3 Cu2 O3 C33 71.9(10) 16 . . . ?
O6 S1 O5 O6 120.000(1) . . . 2 ?
O6 S1 O5 O6 60.000(1) 12_556 . . 2 ?
O6 S1 O5 O6 -60.000(1) 10_556 . . 2 ?
O6 S1 O5 O6 180.0 11_556 . . 2 ?
O6 S1 O5 O6 -120.000(1) 3 . . 2 ?
O5 S1 O5 O6 -165(100) 10_556 . . 2 ?
O6 S1 O5 O6 120.000(1) 2 . . 3 ?
O6 S1 O5 O6 -120.000(1) . . . 3 ?
O6 S1 O5 O6 180.000(1) 12_556 . . 3 ?
O6 S1 O5 O6 60.000(1) 10_556 . . 3 ?
O6 S1 O5 O6 -60.000(1) 11_556 . . 3 ?
O5 S1 O5 O6 -45(97) 10_556 . . 3 ?
O6 S1 O5 O6 -120.000(1) 2 . . . ?
O6 S1 O5 O6 -60.0 12_556 . . . ?
O6 S1 O5 O6 180.0 10_556 . . . ?
O6 S1 O5 O6 60.000(1) 11_556 . . . ?
O6 S1 O5 O6 120.0 3 . . . ?
O5 S1 O5 O6 75(97) 10_556 . . . ?
O6 S1 O6 O5 54.12(17) 2 . . . ?
O6 S1 O6 O5 125.88(17) 12_556 . . . ?
O6 S1 O6 O5 180.00(14) 10_556 . . . ?
O6 S1 O6 O5 -125.88(17) 11_556 . . . ?
O6 S1 O6 O5 -54.12(17) 3 . . . ?
O5 S1 O6 O5 180.0 10_556 . . . ?
O6 S1 O6 O6 -71.8(3) 2 . . 12_556 ?
O6 S1 O6 O6 54.1(3) 10_556 . . 12_556 ?
O6 S1 O6 O6 108.2(3) 11_556 . . 12_556 ?
O6 S1 O6 O6 180.0 3 . . 12_556 ?
O5 S1 O6 O6 -125.88(17) . . . 12_556 ?
O5 S1 O6 O6 54.12(17) 10_556 . . 12_556 ?
O6 S1 O6 O6 180.0 2 . . 11_556 ?
O6 S1 O6 O6 -108.2(3) 12_556 . . 11_556 ?
O6 S1 O6 O6 -54.12(13) 10_556 . . 11_556 ?
O6 S1 O6 O6 71.8(3) 3 . . 11_556 ?
O5 S1 O6 O6 125.88(17) . . . 11_556 ?
O5 S1 O6 O6 -54.12(17) 10_556 . . 11_556 ?
O6 O5 O6 S1 -46.7(2) 2 . . . ?
O6 O5 O6 S1 46.7(2) 3 . . . ?
S1 O5 O6 O6 39.70(16) . . . 12_556 ?
O6 O5 O6 O6 -7.0(3) 2 . . 12_556 ?
O6 O5 O6 O6 86.4(2) 3 . . 12_556 ?
S1 O5 O6 O6 -39.70(16) . . . 11_556 ?
O6 O5 O6 O6 -86.4(2) 2 . . 11_556 ?
O6 O5 O6 O6 7.0(3) 3 . . 11_556 ?
O9 S2 O7 O9 180.002(3) . . . 16_556 ?
O10 S2 O7 O9 120.0(3) . . . 16_556 ?
O10 S2 O7 O9 -60.0(3) 16_556 . . 16_556 ?
O7 S2 O7 O9 -128(100) 16_556 . . 16_556 ?
O8 S2 O7 O9 63.6(3) 16_556 . . 16_556 ?
O8 S2 O7 O9 -116.4(3) . . . 16_556 ?
O9 S2 O7 O8 -63.6(3) . . . . ?
O9 S2 O7 O8 116.4(3) 16_556 . . . ?
O10 S2 O7 O8 -123.6(2) . . . . ?
O10 S2 O7 O8 56.4(2) 16_556 . . . ?
O7 S2 O7 O8 -11(100) 16_556 . . . ?
O8 S2 O7 O8 180.000(1) 16_556 . . . ?
O9 S2 O7 O10 60.0(3) . . . . ?
O9 S2 O7 O10 -120.0(3) 16_556 . . . ?
O10 S2 O7 O10 -179.995(2) 16_556 . . . ?
O7 S2 O7 O10 112(100) 16_556 . . . ?
O8 S2 O7 O10 -56.4(2) 16_556 . . . ?
O8 S2 O7 O10 123.6(2) . . . . ?
O9 S2 O8 O10 -120.7(3) . . . 16_556 ?
O9 S2 O8 O10 59.3(3) 16_556 . . 16_556 ?
O10 S2 O8 O10 180.0 . . . 16_556 ?
O7 S2 O8 O10 -64.9(3) 16_556 . . 16_556 ?
O7 S2 O8 O10 115.1(3) . . . 16_556 ?
O8 S2 O8 O10 0(100) 16_556 . . 16_556 ?
O9 S2 O8 O7 124.2(3) . . . . ?
O9 S2 O8 O7 -55.8(3) 16_556 . . . ?
O10 S2 O8 O7 64.9(3) . . . . ?
O10 S2 O8 O7 -115.1(3) 16_556 . . . ?
O7 S2 O8 O7 180.000(1) 16_556 . . . ?
O8 S2 O8 O7 0(100) 16_556 . . . ?
O9 S2 O8 O9 180.0 16_556 . . . ?
O10 S2 O8 O9 -59.4(3) . . . . ?
O10 S2 O8 O9 120.7(3) 16_556 . . . ?
O7 S2 O8 O9 55.8(3) 16_556 . . . ?
O7 S2 O8 O9 -124.2(3) . . . . ?
O8 S2 O8 O9 0(100) 16_556 . . . ?
O9 O7 O8 S2 49.2(2) 16_556 . . . ?
O10 O7 O8 S2 -40.45(18) . . . . ?
S2 O7 O8 O10 -50.0(2) . . . 16_556 ?
O9 O7 O8 O10 -0.8(3) 16_556 . . 16_556 ?
O10 O7 O8 O10 -90.4(3) . . . 16_556 ?
S2 O7 O8 O9 40.18(19) . . . . ?
O9 O7 O8 O9 89.4(3) 16_556 . . . ?
O10 O7 O8 O9 -0.3(3) . . . . ?
O9 S2 O9 O7 29(13) 16_556 . . 16_556 ?
O10 S2 O9 O7 -115.8(3) . . . 16_556 ?
O10 S2 O9 O7 64.2(3) 16_556 . . 16_556 ?
O7 S2 O9 O7 180.000(3) . . . 16_556 ?
O8 S2 O9 O7 -60.4(3) 16_556 . . 16_556 ?
O8 S2 O9 O7 119.6(3) . . . 16_556 ?
O9 S2 O9 O10 145(13) 16_556 . . . ?
O10 S2 O9 O10 179.997(2) 16_556 . . . ?
O7 S2 O9 O10 115.8(3) 16_556 . . . ?
O7 S2 O9 O10 -64.2(3) . . . . ?
O8 S2 O9 O10 55.4(3) 16_556 . . . ?
O8 S2 O9 O10 -124.6(3) . . . . ?
O9 S2 O9 O8 -91(13) 16_556 . . . ?
O10 S2 O9 O8 124.6(3) . . . . ?
O10 S2 O9 O8 -55.4(3) 16_556 . . . ?
O7 S2 O9 O8 -119.6(3) 16_556 . . . ?
O7 S2 O9 O8 60.4(3) . . . . ?
O8 S2 O9 O8 180.0 16_556 . . . ?
O10 O8 O9 S2 46.7(2) 16_556 . . . ?
O7 O8 O9 S2 -42.3(2) . . . . ?
S2 O8 O9 O7 -47.8(2) . . . 16_556 ?
O10 O8 O9 O7 -1.1(3) 16_556 . . 16_556 ?
O7 O8 O9 O7 -90.1(3) . . . 16_556 ?
S2 O8 O9 O10 42.6(2) . . . . ?
O10 O8 O9 O10 89.3(3) 16_556 . . . ?
O7 O8 O9 O10 0.3(3) . . . . ?
O9 S2 O10 O8 117.0(3) . . . 16_556 ?
O9 S2 O10 O8 -63.0(3) 16_556 . . 16_556 ?
O10 S2 O10 O8 -31(5) 16_556 . . 16_556 ?
O7 S2 O10 O8 61.1(3) 16_556 . . 16_556 ?
O7 S2 O10 O8 -118.9(3) . . . 16_556 ?
O8 S2 O10 O8 180.0 . . . 16_556 ?
O9 S2 O10 O9 180.003(2) 16_556 . . . ?
O10 S2 O10 O9 -148(5) 16_556 . . . ?
O7 S2 O10 O9 -55.8(2) 16_556 . . . ?
O7 S2 O10 O9 124.2(2) . . . . ?
O8 S2 O10 O9 -117.0(3) 16_556 . . . ?
O8 S2 O10 O9 63.0(3) . . . . ?
O9 S2 O10 O7 -124.2(2) . . . . ?
O9 S2 O10 O7 55.9(2) 16_556 . . . ?
O10 S2 O10 O7 88(5) 16_556 . . . ?
O7 S2 O10 O7 180.000(2) 16_556 . . . ?
O8 S2 O10 O7 118.9(3) 16_556 . . . ?
O8 S2 O10 O7 -61.1(3) . . . . ?
O7 O9 O10 S2 50.1(2) 16_556 . . . ?
O8 O9 O10 S2 -40.52(19) . . . . ?
S2 O9 O10 O8 -49.3(2) . . . 16_556 ?
O7 O9 O10 O8 0.8(3) 16_556 . . 16_556 ?
O8 O9 O10 O8 -89.8(3) . . . 16_556 ?
S2 O9 O10 O7 40.25(19) . . . . ?
O7 O9 O10 O7 90.3(3) 16_556 . . . ?
O8 O9 O10 O7 -0.3(3) . . . . ?
O9 O7 O10 S2 -47.0(2) 16_556 . . . ?
O8 O7 O10 S2 42.9(2) . . . . ?
S2 O7 O10 O8 48.2(2) . . . 16_556 ?
O9 O7 O10 O8 1.1(3) 16_556 . . 16_556 ?
O8 O7 O10 O8 91.0(3) . . . 16_556 ?
S2 O7 O10 O9 -42.6(2) . . . . ?
O9 O7 O10 O9 -89.6(3) 16_556 . . . ?
O8 O7 O10 O9 0.3(3) . . . . ?
